data_7228955
loop_
_publ_author_name
'Maly, Kenneth E.'
'Buck, William'
'Dawe, Louise N.'

_publ_section_title
;
 Open network structures from 2D hydrogen bonded networks: diaminotriazyl
 tetraoxapentacenes
;
_journal_name_full CrystEngComm
_journal_paper_doi 10.1039/C7CE01247K
_journal_year 2017
_chemical_formula_moiety 'C24 H16 N10 O4'
_chemical_formula_sum 'C24 H16 N10 O4'
_chemical_formula_weight 508.47
_space_group_crystal_system monoclinic
_space_group_IT_number 14
_space_group_name_Hall '-P 2yn'
_space_group_name_H-M_alt 'P 1 21/n 1'
_symmetry_space_group_name_Hall '-P 2yn'
_symmetry_space_group_name_H-M 'P 1 21/n 1'
_atom_sites_solution_hydrogens mixed
_audit_creation_date 2017-06-26
_audit_creation_method
;
Olex2 1.2
(compiled 2017.03.28 svn.r3405 for OlexSys, GUI svn.r5337)
;
_audit_update_record
;
2017-07-05 deposited with the CCDC.
2017-08-08 downloaded from the CCDC.
;
_cell_angle_alpha 90
_cell_angle_beta 96.863(9)
_cell_angle_gamma 90
_cell_formula_units_Z 2
_cell_length_a 10.955(2)
_cell_length_b 9.0316(15)
_cell_length_c 18.918(4)
_cell_measurement_reflns_used 9982
_cell_measurement_temperature 123(2)
_cell_measurement_theta_max 34.34
_cell_measurement_theta_min 2.27
_cell_volume 1858.4(6)
_computing_cell_refinement 'SAINT v8.34A (Bruker, 2013)'
_computing_data_reduction 'SAINT v8.34A (Bruker, 2013)'
_computing_molecular_graphics 'Olex2 (Dolomanov et al., 2009)'
_computing_publication_material 'Olex2 (Dolomanov et al., 2009)'
_computing_structure_refinement 'ShelXL (Sheldrick, 2015)'
_computing_structure_solution 'SHELXT 2014/4 (Sheldrick, 2014)'
_diffrn_ambient_temperature 122.98
_diffrn_measured_fraction_theta_full 0.999
_diffrn_measured_fraction_theta_max 0.999
_diffrn_measurement_device_type 'Bruker APEX-II CCD'
_diffrn_measurement_method '\f and \w scans'
_diffrn_radiation_type MoK\a
_diffrn_radiation_wavelength 0.71073
_diffrn_reflns_av_R_equivalents 0.0341
_diffrn_reflns_av_unetI/netI 0.0150
_diffrn_reflns_Laue_measured_fraction_full 0.999
_diffrn_reflns_Laue_measured_fraction_max 0.999
_diffrn_reflns_limit_h_max 13
_diffrn_reflns_limit_h_min -13
_diffrn_reflns_limit_k_max 10
_diffrn_reflns_limit_k_min -10
_diffrn_reflns_limit_l_max 22
_diffrn_reflns_limit_l_min -22
_diffrn_reflns_number 38852
_diffrn_reflns_point_group_measured_fraction_full 0.999
_diffrn_reflns_point_group_measured_fraction_max 0.999
_diffrn_reflns_theta_full 25.020
_diffrn_reflns_theta_max 25.020
_diffrn_reflns_theta_min 2.048
_diffrn_standards_number 0
_exptl_absorpt_coefficient_mu 0.066
_exptl_absorpt_correction_T_max 0.7468
_exptl_absorpt_correction_T_min 0.6546
_exptl_absorpt_correction_type multi-scan
_exptl_absorpt_process_details
'SADABS-2014/5 (Bruker,2014/5) was used for absorption correction. wR2(int) was 0.0616 before and 0.0512 after correction. The Ratio of minimum to maximum transmission is 0.8765. The \l/2 correction factor is 0.00150.'
_exptl_crystal_colour colourless
_exptl_crystal_density_diffrn 0.909
_exptl_crystal_description prism
_exptl_crystal_F_000 524
_exptl_crystal_size_max 0.608
_exptl_crystal_size_mid 0.309
_exptl_crystal_size_min 0.154
_refine_diff_density_max 0.519
_refine_diff_density_min -0.293
_refine_diff_density_rms 0.068
_refine_ls_extinction_method none
_refine_ls_goodness_of_fit_ref 1.116
_refine_ls_hydrogen_treatment mixed
_refine_ls_matrix_type full
_refine_ls_number_parameters 201
_refine_ls_number_reflns 3273
_refine_ls_number_restraints 240
_refine_ls_restrained_S_all 1.080
_refine_ls_R_factor_all 0.0815
_refine_ls_R_factor_gt 0.0759
_refine_ls_shift/su_max 0.000
_refine_ls_shift/su_mean 0.000
_refine_ls_structure_factor_coef Fsqd
_refine_ls_weighting_details 'w=1/[\s^2^(Fo^2^)+(0.0982P)^2^+3.0099P] where P=(Fo^2^+2Fc^2^)/3'
_refine_ls_weighting_scheme calc
_refine_ls_wR_factor_gt 0.2194
_refine_ls_wR_factor_ref 0.2260
_reflns_Friedel_coverage 0.000
_reflns_number_gt 2932
_reflns_number_total 3273
_reflns_threshold_expression 'I > 2\s(I)'
_cod_data_source_file c7ce01247k2.cif
_cod_data_source_block b16146_0m_sq
_cod_database_code 7228955
_shelx_shelxl_version_number 2016/6
_shelx_space_group_comment
;
The symmetry employed for this shelxl refinement is uniquely defined
by the following loop, which should always be used as a source of
symmetry information in preference to the above space-group names.
They are only intended as comments.
;
_shelx_estimated_absorpt_t_max 0.990
_shelx_estimated_absorpt_t_min 0.961
_olex2_refinement_description
;
1. Fixed Uiso
 At 1.2 times of:
  All C(H) groups
2. Restrained distances
 C3-C2 \\sim C3A-C2 \\sim C4-C3 \\sim C4A-C3A \\sim C5-C4 \\sim C5A-C4A \\sim
C6-C5 \\sim C6A-C5A \\sim C7-C6
 \\sim C7-C6A
 with sigma of 0.02
 N4-H4A \\sim N4-H4B \\sim N5-H5A \\sim N5-H5B
 with sigma of 0.02
3. Uiso/Uaniso restraints and constraints
Uanis(C3) = Uanis(C3A)
Uanis(C4) = Uanis(C4A)
Uanis(C5) = Uanis(C5A)
Uanis(C6) = Uanis(C6A)
4. Rigid body (RIGU) restrains
 All non-hydrogen atoms
 with sigma for 1-2 distances of 0.004 and sigma for 1-3 distances of 0.004
5. Others
 Sof(C3A)=Sof(H3A)=Sof(C4A)=Sof(H4AA)=Sof(C5A)=Sof(H5AA)=Sof(C6A)=Sof(H6A)=1-
 FVAR(1)
 Sof(C3)=Sof(H3)=Sof(C4)=Sof(H4)=Sof(C5)=Sof(H5)=Sof(C6)=Sof(H6)=FVAR(1)
6.a Aromatic/amide H refined with riding coordinates:
 C3(H3), C4(H4), C5(H5), C6(H6), C3A(H3A), C4A(H4AA), C5A(H5AA), C6A(H6A)
;
_olex2_submission_special_instructions 'No special instructions were received'

loop_
_space_group_symop_operation_xyz
'x, y, z'
'-x+1/2, y+1/2, -z+1/2'
'-x, -y, -z'
'x-1/2, -y-1/2, z-1/2'

loop_
_atom_site_label
_atom_site_type_symbol
_atom_site_fract_x
_atom_site_fract_y
_atom_site_fract_z
_atom_site_U_iso_or_equiv
_atom_site_adp_type
_atom_site_occupancy
_atom_site_site_symmetry_order
_atom_site_calc_flag
_atom_site_refinement_flags_posn
_atom_site_refinement_flags_adp
_atom_site_refinement_flags_occupancy
_atom_site_disorder_assembly
_atom_site_disorder_group
O1 O 0.5372(2) 0.3586(3) 0.37530(12) 0.0473(6) Uani 1 1 d . U . . .
O2 O 0.3720(2) 0.6030(3) 0.37552(12) 0.0483(6) Uani 1 1 d . U . . .
N1 N 0.21316(19) 0.7074(2) 0.49906(14) 0.0294(6) Uani 1 1 d . U . . .
N2 N 0.17346(19) 0.9687(2) 0.49849(13) 0.0272(5) Uani 1 1 d . U . . .
N3 N 0.37868(18) 0.8770(2) 0.49985(13) 0.0267(5) Uani 1 1 d . U . . .
N4 N 0.0172(2) 0.7988(3) 0.49783(18) 0.0439(7) Uani 1 1 d D U . . .
H4A H -0.008(3) 0.704(3) 0.4994(19) 0.049(10) Uiso 1 1 d D . . . .
H4B H -0.034(3) 0.876(3) 0.501(2) 0.052(10) Uiso 1 1 d D . . . .
N5 N 0.3381(2) 1.1262(3) 0.49574(16) 0.0372(7) Uani 1 1 d D U . . .
H5A H 0.281(3) 1.199(3) 0.4914(19) 0.050(10) Uiso 1 1 d D . . . .
H5B H 0.420(2) 1.128(5) 0.498(2) 0.066(12) Uiso 1 1 d D . . . .
C1 C 0.5168(2) 0.4306(3) 0.43673(15) 0.0269(6) Uani 1 1 d . U . . .
C2 C 0.4666(4) 0.4069(4) 0.31435(18) 0.0536(9) Uani 1 1 d D U . . .
C7 C 0.3876(4) 0.5258(4) 0.31469(19) 0.0522(9) Uani 1 1 d D U . . .
C8 C 0.4360(2) 0.5486(3) 0.43712(15) 0.0294(6) Uani 1 1 d . U . . .
C9 C 0.4185(2) 0.6176(3) 0.50028(15) 0.0236(6) Uani 1 1 d . U . . .
C10 C 0.3304(2) 0.7437(3) 0.49978(14) 0.0242(6) Uani 1 1 d . U . . .
C11 C 0.1374(2) 0.8272(3) 0.49904(16) 0.0293(6) Uani 1 1 d . U . . .
C12 C 0.2945(2) 0.9889(3) 0.49827(15) 0.0258(6) Uani 1 1 d . U . . .
C3 C 0.503(2) 0.359(2) 0.2491(8) 0.057(3) Uani 0.36(2) 1 d D U P A 1
H3 H 0.571766 0.295530 0.248559 0.069 Uiso 0.36(2) 1 calc R . P A 1
C4 C 0.438(3) 0.406(3) 0.1859(13) 0.085(4) Uani 0.36(2) 1 d D U P A 1
H4 H 0.447325 0.355312 0.142712 0.102 Uiso 0.36(2) 1 calc R . P A 1
C5 C 0.361(3) 0.526(3) 0.1858(16) 0.086(5) Uani 0.36(2) 1 d D U P A 1
H5 H 0.331765 0.575475 0.142722 0.103 Uiso 0.36(2) 1 calc R . P A 1
C6 C 0.325(6) 0.573(8) 0.2503(11) 0.080(3) Uani 0.36(2) 1 d D U P A 1
H6 H 0.257430 0.638358 0.250380 0.096 Uiso 0.36(2) 1 calc R . P A 1
C3A C 0.4694(13) 0.3220(13) 0.2528(5) 0.057(3) Uani 0.64(2) 1 d D U P A 2
H3A H 0.521273 0.237684 0.252685 0.069 Uiso 0.64(2) 1 calc R . P A 2
C4A C 0.3946(16) 0.3641(17) 0.1920(7) 0.085(4) Uani 0.64(2) 1 d D U P A 2
H4AA H 0.396939 0.309343 0.149313 0.102 Uiso 0.64(2) 1 calc R . P A 2
C5A C 0.3166(17) 0.4841(17) 0.1922(8) 0.086(5) Uani 0.64(2) 1 d D U P A 2
H5AA H 0.263539 0.508255 0.150362 0.103 Uiso 0.64(2) 1 calc R . P A 2
C6A C 0.315(4) 0.570(4) 0.2529(7) 0.080(3) Uani 0.64(2) 1 d D U P A 2
H6A H 0.265726 0.656258 0.252272 0.096 Uiso 0.64(2) 1 calc R . P A 2

loop_
_atom_site_aniso_label
_atom_site_aniso_U_11
_atom_site_aniso_U_22
_atom_site_aniso_U_33
_atom_site_aniso_U_23
_atom_site_aniso_U_13
_atom_site_aniso_U_12
O1 0.0522(14) 0.0470(14) 0.0414(12) -0.0094(10) 0.0007(10) 0.0292(11)
O2 0.0491(14) 0.0524(14) 0.0404(12) 0.0006(10) -0.0070(10) 0.0315(11)
N1 0.0124(10) 0.0151(11) 0.0609(16) 0.0003(10) 0.0060(10) 0.0025(8)
N2 0.0122(10) 0.0142(10) 0.0555(15) 0.0001(10) 0.0049(9) 0.0027(8)
N3 0.0109(10) 0.0181(11) 0.0510(14) 0.0002(10) 0.0029(9) 0.0036(8)
N4 0.0105(11) 0.0183(12) 0.104(2) 0.0032(13) 0.0110(12) 0.0015(9)
N5 0.0124(11) 0.0176(12) 0.082(2) -0.0001(12) 0.0064(11) 0.0037(9)
C1 0.0217(13) 0.0222(13) 0.0368(15) -0.0026(11) 0.0032(11) 0.0059(10)
C2 0.065(2) 0.052(2) 0.0414(18) -0.0063(15) -0.0049(16) 0.0178(18)
C7 0.059(2) 0.051(2) 0.0437(18) -0.0047(15) -0.0067(16) 0.0145(17)
C8 0.0228(13) 0.0249(14) 0.0396(15) 0.0027(11) 0.0001(11) 0.0083(11)
C9 0.0125(11) 0.0153(12) 0.0436(15) -0.0007(10) 0.0051(10) 0.0011(9)
C10 0.0135(11) 0.0195(12) 0.0395(15) -0.0005(10) 0.0027(10) 0.0045(10)
C11 0.0118(12) 0.0194(13) 0.0573(18) 0.0023(12) 0.0062(11) 0.0036(10)
C12 0.0132(11) 0.0169(12) 0.0476(16) -0.0006(11) 0.0044(10) 0.0043(9)
C3 0.086(7) 0.033(5) 0.051(2) -0.010(3) 0.000(3) 0.000(4)
C4 0.135(11) 0.071(8) 0.044(3) -0.012(4) -0.005(5) 0.016(7)
C5 0.121(11) 0.079(8) 0.050(4) -0.007(5) -0.027(6) 0.018(7)
C6 0.100(7) 0.077(4) 0.055(2) -0.004(2) -0.023(3) 0.038(4)
C3A 0.086(7) 0.033(5) 0.051(2) -0.010(3) 0.000(3) 0.000(4)
C4A 0.135(11) 0.071(8) 0.044(3) -0.012(4) -0.005(5) 0.016(7)
C5A 0.121(11) 0.079(8) 0.050(4) -0.007(5) -0.027(6) 0.018(7)
C6A 0.100(7) 0.077(4) 0.055(2) -0.004(2) -0.023(3) 0.038(4)

loop_
_atom_type_symbol
_atom_type_description
_atom_type_scat_dispersion_real
_atom_type_scat_dispersion_imag
_atom_type_scat_source
C C 0.0033 0.0016 'International Tables Vol C Tables 4.2.6.8 and 6.1.1.4'
H H 0.0000 0.0000 'International Tables Vol C Tables 4.2.6.8 and 6.1.1.4'
N N 0.0061 0.0033 'International Tables Vol C Tables 4.2.6.8 and 6.1.1.4'
O O 0.0106 0.0060 'International Tables Vol C Tables 4.2.6.8 and 6.1.1.4'

loop_
_geom_angle_atom_site_label_1
_geom_angle_atom_site_label_2
_geom_angle_atom_site_label_3
_geom_angle
_geom_angle_site_symmetry_1
_geom_angle_site_symmetry_3
C1 O1 C2 115.2(2) . .
C7 O2 C8 115.3(2) . .
C10 N1 C11 113.1(2) . .
C11 N2 C12 115.1(2) . .
C10 N3 C12 114.0(2) . .
H4A N4 H4B 122(3) . .
C11 N4 H4A 119(2) . .
C11 N4 H4B 118(2) . .
H5A N5 H5B 133(4) . .
C12 N5 H5A 115(2) . .
C12 N5 H5B 112(3) . .
O1 C1 C8 122.5(2) . .
O1 C1 C9 117.5(2) . 3_666
C9 C1 C8 120.0(3) 3_666 .
O1 C2 C3 116.6(11) . .
O1 C2 C3A 117.2(6) . .
C7 C2 O1 122.1(3) . .
C7 C2 C3 119.0(10) . .
C7 C2 C3A 120.5(6) . .
O2 C7 C2 122.6(3) . .
O2 C7 C6 118.8(16) . .
O2 C7 C6A 116.4(9) . .
C2 C7 C6 118.5(16) . .
C2 C7 C6A 120.9(9) . .
O2 C8 C1 122.0(3) . .
O2 C8 C9 117.6(2) . .
C9 C8 C1 120.4(3) . .
C1 C9 C10 120.7(2) 3_666 .
C8 C9 C1 119.6(2) . 3_666
C8 C9 C10 119.7(2) . .
N1 C10 C9 115.9(2) . .
N3 C10 N1 128.1(2) . .
N3 C10 C9 116.0(2) . .
N2 C11 N1 125.3(2) . .
N2 C11 N4 118.3(2) . .
N4 C11 N1 116.4(2) . .
N2 C12 N3 124.4(2) . .
N5 C12 N2 119.1(2) . .
N5 C12 N3 116.5(2) . .
C2 C3 H3 120.1 . .
C4 C3 C2 120(2) . .
C4 C3 H3 120.1 . .
C3 C4 H4 120.3 . .
C3 C4 C5 119(3) . .
C5 C4 H4 120.3 . .
C4 C5 H5 120.8 . .
C4 C5 C6 118(3) . .
C6 C5 H5 120.8 . .
C7 C6 H6 119.4 . .
C5 C6 C7 121(3) . .
C5 C6 H6 119.4 . .
C2 C3A H3A 120.9 . .
C4A C3A C2 118.2(10) . .
C4A C3A H3A 120.9 . .
C3A C4A H4AA 119.4 . .
C5A C4A C3A 121.3(13) . .
C5A C4A H4AA 119.4 . .
C4A C5A H5AA 119.7 . .
C4A C5A C6A 120.6(15) . .
C6A C5A H5AA 119.7 . .
C7 C6A H6A 120.8 . .
C5A C6A C7 118.4(16) . .
C5A C6A H6A 120.8 . .

loop_
_geom_bond_atom_site_label_1
_geom_bond_atom_site_label_2
_geom_bond_distance
_geom_bond_site_symmetry_2
O1 C1 1.373(3) .
O1 C2 1.380(4) .
O2 C7 1.374(4) .
O2 C8 1.376(4) .
N1 C10 1.324(3) .
N1 C11 1.364(3) .
N2 C11 1.338(3) .
N2 C12 1.339(3) .
N3 C10 1.314(3) .
N3 C12 1.366(3) .
N4 H4A 0.91(2) .
N4 H4B 0.90(2) .
N4 C11 1.339(3) .
N5 H5A 0.90(2) .
N5 H5B 0.89(2) .
N5 C12 1.332(4) .
C1 C8 1.386(4) .
C1 C9 1.382(4) 3_666
C2 C7 1.380(5) .
C2 C3 1.409(13) .
C2 C3A 1.398(8) .
C7 C6 1.390(13) .
C7 C6A 1.390(9) .
C8 C9 1.381(4) .
C9 C10 1.493(3) .
C3 H3 0.9500 .
C3 C4 1.380(13) .
C4 H4 0.9500 .
C4 C5 1.381(13) .
C5 H5 0.9500 .
C5 C6 1.389(15) .
C6 H6 0.9500 .
C3A H3A 0.9500 .
C3A C4A 1.383(9) .
C4A H4AA 0.9500 .
C4A C5A 1.381(10) .
C5A H5AA 0.9500 .
C5A C6A 1.386(15) .
C6A H6A 0.9500 .

loop_
_geom_torsion_atom_site_label_1
_geom_torsion_atom_site_label_2
_geom_torsion_atom_site_label_3
_geom_torsion_atom_site_label_4
_geom_torsion
_geom_torsion_site_symmetry_1
_geom_torsion_site_symmetry_4
O1 C1 C8 O2 -1.1(5) . .
O1 C1 C8 C9 -180.0(3) . .
O1 C2 C7 O2 -0.9(7) . .
O1 C2 C7 C6 176(4) . .
O1 C2 C7 C6A -178(3) . .
O1 C2 C3 C4 -178.6(14) . .
O1 C2 C3A C4A 176.8(7) . .
O2 C7 C6 C5 163(5) . .
O2 C7 C6A C5A -172(3) . .
O2 C8 C9 C1 -178.3(2) . 3_666
O2 C8 C9 C10 1.5(4) . .
C1 O1 C2 C7 4.2(6) . .
C1 O1 C2 C3 166.6(10) . .
C1 O1 C2 C3A -169.9(8) . .
C1 C8 C9 C1 0.6(5) . 3_666
C1 C8 C9 C10 -179.6(2) . .
C1 C9 C10 N1 -97.7(3) 3_666 .
C1 C9 C10 N3 82.5(3) 3_666 .
C2 O1 C1 C8 -3.3(5) . .
C2 O1 C1 C9 177.4(3) . 3_666
C2 C7 C6 C5 -14(9) . .
C2 C7 C6A C5A 5(5) . .
C2 C3 C4 C5 17(3) . .
C2 C3A C4A C5A -1.7(15) . .
C7 O2 C8 C1 4.4(5) . .
C7 O2 C8 C9 -176.7(3) . .
C7 C2 C3 C4 -16(2) . .
C7 C2 C3A C4A 2.5(11) . .
C8 O2 C7 C2 -3.4(6) . .
C8 O2 C7 C6 179(4) . .
C8 O2 C7 C6A 174(2) . .
C8 C9 C10 N1 82.4(3) . .
C8 C9 C10 N3 -97.3(3) . .
C9 C1 C8 O2 178.3(3) 3_666 .
C9 C1 C8 C9 -0.6(5) 3_666 .
C10 N1 C11 N2 1.2(4) . .
C10 N1 C11 N4 179.6(3) . .
C10 N3 C12 N2 1.7(4) . .
C10 N3 C12 N5 -177.7(3) . .
C11 N1 C10 N3 -0.6(4) . .
C11 N1 C10 C9 179.7(2) . .
C11 N2 C12 N3 -1.2(4) . .
C11 N2 C12 N5 178.2(3) . .
C12 N2 C11 N1 -0.3(4) . .
C12 N2 C11 N4 -178.7(3) . .
C12 N3 C10 N1 -0.7(4) . .
C12 N3 C10 C9 179.0(2) . .
C3 C2 C7 O2 -162.9(11) . .
C3 C2 C7 C6 14(4) . .
C3 C4 C5 C6 -16(5) . .
C4 C5 C6 C7 15(9) . .
C3A C2 C7 O2 173.0(8) . .
C3A C2 C7 C6A -4(3) . .
C3A C4A C5A C6A 3(3) . .
C4A C5A C6A C7 -4(5) . .
